data_2233295
loop_
_publ_author_name
'Kargar, Hadi'
'Kia, Reza'
'Abbasian, Saeideh'
'Tahir, Muhammad Nawaz'

_publ_section_title
;
 4,6-Dichloro-2-{[(<i>E</i>)-(3-{[(<i>E</i>)-3,5-dichloro-2-hydroxybenzylidene]amino}-2,2-dimethylpropyl)imino]methyl}phenol
;
_journal_coeditor_code SU2348
_journal_issue 1
_journal_name_full 'Acta Crystallographica Section E'
_journal_page_first o142
_journal_paper_doi 10.1107/S1600536811053438
_journal_volume 68
_journal_year 2012
_chemical_formula_iupac 'C19 H18 Cl4 N2 O2'
_chemical_formula_moiety 'C19 H18 Cl4 N2 O2'
_chemical_formula_sum 'C19 H18 Cl4 N2 O2'
_chemical_formula_weight 448.15
_chemical_name_systematic
4,6-Dichloro-2-{[(<i>E</i>)-(3-{[(<i>E</i>)-3,5-dichloro-2-hydroxybenzylidene]amino}-2,2-dimethylpropyl)imino]methyl}phenol
_space_group_IT_number 14
_symmetry_cell_setting monoclinic
_symmetry_space_group_name_Hall '-P 2ybc'
_symmetry_space_group_name_H-M 'P 1 21/c 1'
_atom_sites_solution_hydrogens geom
_atom_sites_solution_primary direct
_atom_sites_solution_secondary difmap
_audit_creation_method SHELXL-97
_cell_angle_alpha 90.00
_cell_angle_beta 104.7960(10)
_cell_angle_gamma 90.00
_cell_formula_units_Z 4
_cell_length_a 16.5265(5)
_cell_length_b 10.3242(3)
_cell_length_c 12.6433(4)
_cell_measurement_reflns_used 2540
_cell_measurement_temperature 296(2)
_cell_measurement_theta_max 27.40
_cell_measurement_theta_min 2.45
_cell_volume 2085.71(11)
_computing_cell_refinement 'SAINT (Bruker, 2005)'
_computing_data_collection 'APEX2 (Bruker, 2005)'
_computing_data_reduction 'SAINT (Bruker, 2005)'
_computing_molecular_graphics 'SHELXTL (Sheldrick, 2008)'
_computing_publication_material 'SHELXTL (Sheldrick, 2008) and PLATON (Spek, 2009)'
_computing_structure_refinement 'SHELXL97 (Sheldrick, 2008)'
_computing_structure_solution 'SHELXS97 (Sheldrick, 2008)'
_diffrn_ambient_temperature 296(2)
_diffrn_measured_fraction_theta_full 0.999
_diffrn_measured_fraction_theta_max 0.999
_diffrn_measurement_device_type
;
Bruker SMART APEXII CCD area-detector
;
_diffrn_measurement_method '\f and \w scans'
_diffrn_radiation_monochromator graphite
_diffrn_radiation_source 'fine-focus sealed tube'
_diffrn_radiation_type MoK\a
_diffrn_radiation_wavelength 0.71073
_diffrn_reflns_av_R_equivalents 0.0268
_diffrn_reflns_av_sigmaI/netI 0.0274
_diffrn_reflns_limit_h_max 22
_diffrn_reflns_limit_h_min -22
_diffrn_reflns_limit_k_max 13
_diffrn_reflns_limit_k_min -13
_diffrn_reflns_limit_l_max 16
_diffrn_reflns_limit_l_min -16
_diffrn_reflns_number 19903
_diffrn_reflns_theta_full 28.26
_diffrn_reflns_theta_max 28.26
_diffrn_reflns_theta_min 2.35
_diffrn_standards_number 0
_exptl_absorpt_coefficient_mu 0.584
_exptl_absorpt_correction_T_max 0.9548
_exptl_absorpt_correction_T_min 0.9021
_exptl_absorpt_correction_type multi-scan
_exptl_absorpt_process_details '(<i>SADABS</i>; Bruker, 2005)'
_exptl_crystal_colour yellow
_exptl_crystal_density_diffrn 1.427
_exptl_crystal_density_method 'not measured'
_exptl_crystal_description block
_exptl_crystal_F_000 920
_exptl_crystal_size_max 0.18
_exptl_crystal_size_mid 0.12
_exptl_crystal_size_min 0.08
_refine_diff_density_max 0.395
_refine_diff_density_min -0.383
_refine_ls_extinction_method none
_refine_ls_goodness_of_fit_ref 1.034
_refine_ls_hydrogen_treatment constr
_refine_ls_matrix_type full
_refine_ls_number_parameters 246
_refine_ls_number_reflns 5165
_refine_ls_number_restraints 0
_refine_ls_restrained_S_all 1.034
_refine_ls_R_factor_all 0.0691
_refine_ls_R_factor_gt 0.0418
_refine_ls_shift/su_max 0.001
_refine_ls_shift/su_mean 0.000
_refine_ls_structure_factor_coef Fsqd
_refine_ls_weighting_details 'calc w=1/[\s^2^(Fo^2^)+(0.0483P)^2^+0.5514P] where P=(Fo^2^+2Fc^2^)/3'
_refine_ls_weighting_scheme calc
_refine_ls_wR_factor_gt 0.1040
_refine_ls_wR_factor_ref 0.1187
_reflns_number_gt 3427
_reflns_number_total 5165
_reflns_threshold_expression I>2\s(I)
_cod_data_source_file su2348.cif
_cod_data_source_block I
_cod_original_cell_volume 2085.70(11)
_cod_original_sg_symbol_H-M 'P 21/c'
_cod_database_code 2233295
_cod_database_fobs_code 2233295

loop_
_symmetry_equiv_pos_as_xyz
'x, y, z'
'-x, y+1/2, -z+1/2'
'-x, -y, -z'
'x, -y-1/2, z-1/2'

loop_
_atom_site_type_symbol
_atom_site_label
_atom_site_fract_x
_atom_site_fract_y
_atom_site_fract_z
_atom_site_U_iso_or_equiv
_atom_site_adp_type
_atom_site_calc_flag
_atom_site_refinement_flags
_atom_site_occupancy
_atom_site_symmetry_multiplicity
Cl Cl1 -0.21903(4) -0.02100(8) -0.20278(6) 0.0929(2) Uani d . 1 1
Cl Cl2 -0.10588(6) 0.11487(9) 0.21661(6) 0.1149(4) Uani d . 1 1
Cl Cl3 0.46259(4) 0.99049(7) 0.34212(5) 0.0831(2) Uani d . 1 1
Cl Cl4 0.41065(4) 1.19135(6) -0.06309(6) 0.0755(2) Uani d . 1 1
O O1 0.03427(11) 0.22770(15) 0.14769(12) 0.0690(4) Uani d . 1 1
H H1 0.0791 0.2544 0.1216 0.104 Uiso d R 1 1
O O2 0.39245(10) 0.75500(14) 0.22723(12) 0.0621(4) Uani d . 1 1
H H2A 0.3725 0.6889 0.1818 0.093 Uiso d R 1 1
N N1 0.11973(11) 0.27146(15) 0.00940(14) 0.0512(4) Uani d . 1 1
N N2 0.33256(10) 0.61812(16) 0.05705(15) 0.0540(4) Uani d . 1 1
C C1 -0.01322(12) 0.16963(17) -0.04155(15) 0.0436(4) Uani d . 1 1
C C2 -0.07424(13) 0.1108(2) -0.12407(17) 0.0529(5) Uani d . 1 1
H H2 -0.0680 0.1085 -0.1951 0.063 Uiso calc R 1 1
C C3 -0.14354(12) 0.0562(2) -0.10131(19) 0.0561(5) Uani d . 1 1
C C4 -0.15422(13) 0.05939(19) 0.0031(2) 0.0583(5) Uani d . 1 1
H H4 -0.2016 0.0231 0.0181 0.070 Uiso calc R 1 1
C C5 -0.09431(14) 0.11660(19) 0.08457(18) 0.0561(5) Uani d . 1 1
C C6 -0.02244(13) 0.17359(17) 0.06566(16) 0.0488(5) Uani d . 1 1
C C7 0.06112(13) 0.22448(17) -0.06553(16) 0.0484(5) Uani d . 1 1
H H7 0.0657 0.2251 -0.1373 0.058 Uiso calc R 1 1
C C8 0.19538(14) 0.32198(19) -0.01584(19) 0.0563(5) Uani d . 1 1
H H8A 0.1845 0.3363 -0.0940 0.068 Uiso calc R 1 1
H H8B 0.2399 0.2585 0.0049 0.068 Uiso calc R 1 1
C C9 0.22377(12) 0.44956(17) 0.04474(16) 0.0478(4) Uani d . 1 1
C C10 0.15394(14) 0.5495(2) 0.0148(2) 0.0665(6) Uani d . 1 1
H H10A 0.1729 0.6300 0.0508 0.100 Uiso calc R 1 1
H H10B 0.1062 0.5192 0.0377 0.100 Uiso calc R 1 1
H H10C 0.1387 0.5625 -0.0630 0.100 Uiso calc R 1 1
C C11 0.24805(17) 0.4257(3) 0.16823(19) 0.0722(6) Uani d . 1 1
H H11A 0.2659 0.5057 0.2057 0.108 Uiso calc R 1 1
H H11B 0.2929 0.3639 0.1862 0.108 Uiso calc R 1 1
H H11C 0.2006 0.3927 0.1903 0.108 Uiso calc R 1 1
C C12 0.30059(13) 0.49455(19) 0.00771(19) 0.0565(5) Uani d . 1 1
H H12A 0.3442 0.4296 0.0277 0.068 Uiso calc R 1 1
H H12B 0.2857 0.5031 -0.0713 0.068 Uiso calc R 1 1
C C13 0.33932(12) 0.71454(19) -0.00290(18) 0.0517(5) Uani d . 1 1
H H13 0.3238 0.7055 -0.0786 0.062 Uiso calc R 1 1
C C14 0.37085(11) 0.83825(18) 0.04477(17) 0.0476(4) Uani d . 1 1
C C15 0.39724(12) 0.85146(19) 0.15984(17) 0.0496(5) Uani d . 1 1
C C16 0.42908(12) 0.9726(2) 0.20143(18) 0.0541(5) Uani d . 1 1
C C17 0.43340(13) 1.0753(2) 0.1340(2) 0.0594(6) Uani d . 1 1
H H17 0.4546 1.1546 0.1636 0.071 Uiso calc R 1 1
C C18 0.40590(13) 1.0599(2) 0.02195(19) 0.0552(5) Uani d . 1 1
C C19 0.37588(12) 0.9427(2) -0.02257(18) 0.0523(5) Uani d . 1 1
H H19 0.3588 0.9332 -0.0982 0.063 Uiso calc R 1 1

loop_
_atom_site_aniso_label
_atom_site_aniso_U_11
_atom_site_aniso_U_22
_atom_site_aniso_U_33
_atom_site_aniso_U_12
_atom_site_aniso_U_13
_atom_site_aniso_U_23
Cl1 0.0543(4) 0.1232(6) 0.0882(5) -0.0138(4) -0.0059(3) -0.0123(4)
Cl2 0.1553(8) 0.1295(7) 0.0893(5) -0.0722(6) 0.0850(6) -0.0384(5)
Cl3 0.0872(5) 0.0918(5) 0.0674(4) -0.0259(4) 0.0148(3) -0.0268(3)
Cl4 0.0754(4) 0.0543(3) 0.1042(5) 0.0008(3) 0.0363(4) 0.0125(3)
O1 0.0863(11) 0.0739(10) 0.0535(9) -0.0326(9) 0.0301(8) -0.0173(7)
O2 0.0711(10) 0.0547(8) 0.0578(9) -0.0074(7) 0.0115(8) -0.0026(7)
N1 0.0587(10) 0.0428(9) 0.0580(10) -0.0102(7) 0.0258(8) -0.0038(7)
N2 0.0503(9) 0.0469(9) 0.0671(11) -0.0085(7) 0.0191(8) -0.0114(8)
C1 0.0483(10) 0.0370(9) 0.0478(10) 0.0032(7) 0.0166(8) 0.0044(8)
C2 0.0533(12) 0.0557(12) 0.0478(11) 0.0066(9) 0.0094(9) 0.0042(9)
C3 0.0422(10) 0.0541(12) 0.0670(14) 0.0042(9) 0.0052(9) 0.0007(10)
C4 0.0523(12) 0.0457(11) 0.0840(16) -0.0002(9) 0.0305(11) -0.0033(11)
C5 0.0687(13) 0.0475(11) 0.0625(13) -0.0057(10) 0.0358(11) -0.0058(10)
C6 0.0617(12) 0.0361(9) 0.0540(11) -0.0032(8) 0.0248(10) -0.0040(8)
C7 0.0611(12) 0.0419(10) 0.0468(11) 0.0022(9) 0.0223(9) 0.0032(8)
C8 0.0621(13) 0.0464(11) 0.0688(14) -0.0103(9) 0.0319(11) -0.0100(10)
C9 0.0514(11) 0.0403(10) 0.0552(11) -0.0026(8) 0.0202(9) -0.0067(8)
C10 0.0596(13) 0.0503(12) 0.0909(17) 0.0019(10) 0.0214(12) -0.0018(12)
C11 0.0799(16) 0.0775(16) 0.0589(14) -0.0062(13) 0.0171(12) -0.0038(12)
C12 0.0573(12) 0.0485(11) 0.0693(14) -0.0104(9) 0.0262(11) -0.0170(10)
C13 0.0462(11) 0.0539(12) 0.0560(12) -0.0055(9) 0.0148(9) -0.0109(10)
C14 0.0375(9) 0.0459(10) 0.0605(12) -0.0032(8) 0.0147(9) -0.0068(9)
C15 0.0398(10) 0.0483(11) 0.0615(13) -0.0013(8) 0.0145(9) -0.0078(9)
C16 0.0440(10) 0.0583(12) 0.0610(13) -0.0061(9) 0.0150(9) -0.0164(10)
C17 0.0486(11) 0.0473(11) 0.0863(17) -0.0085(9) 0.0244(11) -0.0151(11)
C18 0.0461(11) 0.0479(11) 0.0763(15) 0.0008(9) 0.0244(10) 0.0006(10)
C19 0.0432(10) 0.0545(11) 0.0613(13) -0.0014(9) 0.0173(9) -0.0036(10)

loop_
_atom_type_symbol
_atom_type_description
_atom_type_scat_dispersion_real
_atom_type_scat_dispersion_imag
_atom_type_scat_source
C C 0.0033 0.0016 'International Tables Vol C Tables 4.2.6.8 and 6.1.1.4'
H H 0.0000 0.0000 'International Tables Vol C Tables 4.2.6.8 and 6.1.1.4'
N N 0.0061 0.0033 'International Tables Vol C Tables 4.2.6.8 and 6.1.1.4'
O O 0.0106 0.0060 'International Tables Vol C Tables 4.2.6.8 and 6.1.1.4'
Cl Cl 0.1484 0.1585 'International Tables Vol C Tables 4.2.6.8 and 6.1.1.4'

loop_
_geom_angle_atom_site_label_1
_geom_angle_atom_site_label_2
_geom_angle_atom_site_label_3
_geom_angle
C6 O1 H1 108.4
C15 O2 H2A 103.5
C7 N1 C8 120.43(17)
C13 N2 C12 120.43(19)
C2 C1 C6 120.03(18)
C2 C1 C7 120.20(18)
C6 C1 C7 119.76(18)
C3 C2 C1 120.40(19)
C3 C2 H2 119.8
C1 C2 H2 119.8
C2 C3 C4 120.7(2)
C2 C3 Cl1 120.95(18)
C4 C3 Cl1 118.37(17)
C5 C4 C3 119.14(19)
C5 C4 H4 120.4
C3 C4 H4 120.4
C4 C5 C6 122.4(2)
C4 C5 Cl2 119.05(16)
C6 C5 Cl2 118.52(17)
O1 C6 C5 120.20(18)
O1 C6 C1 122.47(17)
C5 C6 C1 117.33(19)
N1 C7 C1 121.28(18)
N1 C7 H7 119.4
C1 C7 H7 119.4
N1 C8 C9 111.48(16)
N1 C8 H8A 109.3
C9 C8 H8A 109.3
N1 C8 H8B 109.3
C9 C8 H8B 109.3
H8A C8 H8B 108.0
C10 C9 C11 110.33(18)
C10 C9 C12 110.66(17)
C11 C9 C12 109.80(18)
C10 C9 C8 110.00(18)
C11 C9 C8 109.78(17)
C12 C9 C8 106.19(15)
C9 C10 H10A 109.5
C9 C10 H10B 109.5
H10A C10 H10B 109.5
C9 C10 H10C 109.5
H10A C10 H10C 109.5
H10B C10 H10C 109.5
C9 C11 H11A 109.5
C9 C11 H11B 109.5
H11A C11 H11B 109.5
C9 C11 H11C 109.5
H11A C11 H11C 109.5
H11B C11 H11C 109.5
N2 C12 C9 111.85(16)
N2 C12 H12A 109.2
C9 C12 H12A 109.2
N2 C12 H12B 109.2
C9 C12 H12B 109.2
H12A C12 H12B 107.9
N2 C13 C14 121.18(19)
N2 C13 H13 119.4
C14 C13 H13 119.4
C19 C14 C15 120.27(18)
C19 C14 C13 120.01(19)
C15 C14 C13 119.72(18)
O2 C15 C16 120.39(19)
O2 C15 C14 122.35(17)
C16 C15 C14 117.26(19)
C17 C16 C15 121.9(2)
C17 C16 Cl3 120.06(16)
C15 C16 Cl3 118.02(17)
C16 C17 C18 119.44(19)
C16 C17 H17 120.3
C18 C17 H17 120.3
C19 C18 C17 120.8(2)
C19 C18 Cl4 120.06(18)
C17 C18 Cl4 119.17(16)
C18 C19 C14 120.3(2)
C18 C19 H19 119.8
C14 C19 H19 119.8

loop_
_geom_bond_atom_site_label_1
_geom_bond_atom_site_label_2
_geom_bond_distance
Cl1 C3 1.738(2)
Cl2 C5 1.728(2)
Cl3 C16 1.733(2)
Cl4 C18 1.745(2)
O1 C6 1.330(2)
O1 H1 0.9260
O2 C15 1.326(2)
O2 H2A 0.8989
N1 C7 1.266(3)
N1 C8 1.463(2)
N2 C13 1.273(3)
N2 C12 1.459(2)
C1 C2 1.392(3)
C1 C6 1.403(3)
C1 C7 1.453(3)
C2 C3 1.371(3)
C2 H2 0.9300
C3 C4 1.377(3)
C4 C5 1.367(3)
C4 H4 0.9300
C5 C6 1.400(3)
C7 H7 0.9300
C8 C9 1.536(3)
C8 H8A 0.9700
C8 H8B 0.9700
C9 C10 1.522(3)
C9 C11 1.529(3)
C9 C12 1.533(3)
C10 H10A 0.9600
C10 H10B 0.9600
C10 H10C 0.9600
C11 H11A 0.9600
C11 H11B 0.9600
C11 H11C 0.9600
C12 H12A 0.9700
C12 H12B 0.9700
C13 C14 1.451(3)
C13 H13 0.9300
C14 C19 1.390(3)
C14 C15 1.415(3)
C15 C16 1.406(3)
C16 C17 1.374(3)
C17 C18 1.382(3)
C17 H17 0.9300
C18 C19 1.373(3)
C19 H19 0.9300

loop_
_geom_hbond_atom_site_label_D
_geom_hbond_atom_site_label_H
_geom_hbond_atom_site_label_A
_geom_hbond_site_symmetry_A
_geom_hbond_distance_DH
_geom_hbond_distance_HA
_geom_hbond_distance_DA
_geom_hbond_angle_DHA
_geom_hbond_publ_flag
O1 H1 N1 . 0.93 1.73 2.553(2) 147 y
O2 H2A N2 . 0.90 1.71 2.553(2) 155 y
C12 H12B Cl1 2_554 0.97 2.80 3.749(2) 167 y

loop_
_geom_torsion_atom_site_label_1
_geom_torsion_atom_site_label_2
_geom_torsion_atom_site_label_3
_geom_torsion_atom_site_label_4
_geom_torsion
C6 C1 C2 C3 -0.1(3)
C7 C1 C2 C3 178.47(18)
C1 C2 C3 C4 0.4(3)
C1 C2 C3 Cl1 -178.43(15)
C2 C3 C4 C5 -0.7(3)
Cl1 C3 C4 C5 178.21(16)
C3 C4 C5 C6 0.6(3)
C3 C4 C5 Cl2 -177.50(16)
C4 C5 C6 O1 -179.76(19)
Cl2 C5 C6 O1 -1.6(3)
C4 C5 C6 C1 -0.3(3)
Cl2 C5 C6 C1 177.81(15)
C2 C1 C6 O1 179.48(18)
C7 C1 C6 O1 0.9(3)
C2 C1 C6 C5 0.1(3)
C7 C1 C6 C5 -178.52(17)
C8 N1 C7 C1 177.78(17)
C2 C1 C7 N1 -175.71(18)
C6 C1 C7 N1 2.9(3)
C7 N1 C8 C9 137.80(19)
N1 C8 C9 C10 -57.9(2)
N1 C8 C9 C11 63.7(2)
N1 C8 C9 C12 -177.66(18)
C13 N2 C12 C9 -123.0(2)
C10 C9 C12 N2 58.9(2)
C11 C9 C12 N2 -63.2(2)
C8 C9 C12 N2 178.20(18)
C12 N2 C13 C14 179.89(17)
N2 C13 C14 C19 -178.60(18)
N2 C13 C14 C15 2.1(3)
C19 C14 C15 O2 179.00(18)
C13 C14 C15 O2 -1.7(3)
C19 C14 C15 C16 -0.8(3)
C13 C14 C15 C16 178.51(17)
O2 C15 C16 C17 -178.70(18)
C14 C15 C16 C17 1.1(3)
O2 C15 C16 Cl3 0.7(3)
C14 C15 C16 Cl3 -179.46(14)
C15 C16 C17 C18 -0.1(3)
Cl3 C16 C17 C18 -179.55(16)
C16 C17 C18 C19 -1.2(3)
C16 C17 C18 Cl4 179.39(15)
C17 C18 C19 C14 1.5(3)
Cl4 C18 C19 C14 -179.09(15)
C15 C14 C19 C18 -0.5(3)
C13 C14 C19 C18 -179.79(17)

loop_
_cod_related_entry_id
_cod_related_entry_database
_cod_related_entry_code
1 ChemSpider 30657365
